data_7045879
loop_
_publ_author_name
'Capel Berdiell, Izar'
'Warriner, Stuart L.'
'Halcrow, Malcolm A.'

_publ_section_title
;
 Silver(i) complexes of bis- and tris-(pyrazolyl)azine derivatives -
 dimers, coordination polymers and a pentametallic assembly.
;
_journal_issue 15
_journal_name_full 'Dalton transactions (Cambridge, England : 2003)'
_journal_page_first 5269
_journal_page_last 5278
_journal_paper_doi 10.1039/C8DT00640G
_journal_volume 47
_journal_year 2018
_chemical_formula_moiety 'C13 H13 Ag N9 O, B F4'
_chemical_formula_sum 'C13 H13 Ag B F4 N9 O'
_chemical_formula_weight 506.00
_chemical_name_systematic 'catena-[2,4,6-tri(pyrazol-1-yl)-1,3,5-triazine](methanol)silver(I) tetrafluoroborate'
_space_group_IT_number 61
_space_group_name_Hall '-P 2ac 2ab'
_space_group_name_H-M_alt 'P b c a'
_symmetry_cell_setting orthorhombic
_symmetry_space_group_name_Hall '-P 2ac 2ab'
_symmetry_space_group_name_H-M 'P b c a'
_atom_sites_solution_hydrogens geom
_atom_sites_solution_primary direct
_atom_sites_solution_secondary difmap
_audit_creation_method SHELXL-97
_audit_update_record
;
2018-01-08 deposited with the CCDC.
2018-03-16 downloaded from the CCDC.
;
_cell_angle_alpha 90.00
_cell_angle_beta 90.00
_cell_angle_gamma 90.00
_cell_formula_units_Z 8
_cell_length_a 15.4505(4)
_cell_length_b 13.9523(4)
_cell_length_c 16.3341(4)
_cell_measurement_reflns_used 8383
_cell_measurement_temperature 120(2)
_cell_measurement_theta_max 73.61
_cell_measurement_theta_min 5.03
_cell_volume 3521.14(16)
_computing_cell_refinement 'CrysAlisPro, Agilent Technologies'
_computing_data_collection 'CrysAlisPro, Agilent Technologies'
_computing_data_reduction 'CrysAlisPro, Agilent Technologies'
_computing_molecular_graphics 'XSEED (Barbour, 2001)'
_computing_publication_material 'local program'
_computing_structure_refinement 'SHELXL-97 (Sheldrick, 1997)'
_computing_structure_solution 'SHELXS-97 (Sheldrick, 1990)'
_diffrn_ambient_temperature 120(2)
_diffrn_detector_area_resol_mean 5.3095
_diffrn_measured_fraction_theta_full 0.997
_diffrn_measured_fraction_theta_max 0.988
_diffrn_measurement_device_type 'SuperNova, Dual, Cu at zero, Atlas'
_diffrn_measurement_method '\w scans'
_diffrn_radiation_monochromator mirror
_diffrn_radiation_source 'SuperNova (Cu) X-ray Source'
_diffrn_radiation_type CuK\a
_diffrn_radiation_wavelength 1.54184
_diffrn_reflns_av_R_equivalents 0.0343
_diffrn_reflns_av_sigmaI/netI 0.0214
_diffrn_reflns_limit_h_max 18
_diffrn_reflns_limit_h_min -15
_diffrn_reflns_limit_k_max 17
_diffrn_reflns_limit_k_min -14
_diffrn_reflns_limit_l_max 13
_diffrn_reflns_limit_l_min -20
_diffrn_reflns_number 20146
_diffrn_reflns_theta_full 72.00
_diffrn_reflns_theta_max 73.71
_diffrn_reflns_theta_min 5.06
_diffrn_standards_decay_% 0
_diffrn_standards_interval_count 0
_diffrn_standards_interval_time 0
_diffrn_standards_number 0
_exptl_absorpt_coefficient_mu 9.831
_exptl_absorpt_correction_T_max 1.000
_exptl_absorpt_correction_T_min 0.683
_exptl_absorpt_correction_type multi-scan
_exptl_absorpt_process_details
; 
CrysAlisPro, Agilent Technologies,
Version 1.171.36.24 (release 03-12-2012 CrysAlis171 .NET)
Empirical absorption correction using spherical harmonics,
 implemented in SCALE3 ABSPACK scaling algorithm.
;
_exptl_crystal_colour 'pale yellow'
_exptl_crystal_density_diffrn 1.909
_exptl_crystal_density_method 'not measured'
_exptl_crystal_description lath
_exptl_crystal_F_000 2000
_exptl_crystal_recrystallization_method 'Re-crystallisation from solvent: Methanol/diethyl ether'
_exptl_crystal_size_max 0.22
_exptl_crystal_size_mid 0.18
_exptl_crystal_size_min 0.10
_refine_diff_density_max 0.765
_refine_diff_density_min -0.733
_refine_diff_density_rms 0.074
_refine_ls_extinction_method none
_refine_ls_goodness_of_fit_ref 1.059
_refine_ls_hydrogen_treatment mixed
_refine_ls_matrix_type full
_refine_ls_number_parameters 266
_refine_ls_number_reflns 3515
_refine_ls_number_restraints 0
_refine_ls_restrained_S_all 1.059
_refine_ls_R_factor_all 0.0334
_refine_ls_R_factor_gt 0.0274
_refine_ls_shift/su_max 0.001
_refine_ls_shift/su_mean 0.000
_refine_ls_structure_factor_coef Fsqd
_refine_ls_weighting_details 'calc w=1/[\s^2^(Fo^2^)+(0.0310P)^2^+3.6971P] where P=(Fo^2^+2Fc^2^)/3'
_refine_ls_weighting_scheme calc
_refine_ls_wR_factor_gt 0.0629
_refine_ls_wR_factor_ref 0.0656
_reflns_number_gt 3105
_reflns_number_total 3515
_reflns_threshold_expression >2sigma(I)
_cod_data_source_file c8dt00640g2.cif
_cod_data_source_block ic66meoh
_cod_depositor_comments 'Adding full bibliography for 7045878--7045888.cif.'
_cod_database_code 7045879

loop_
_symmetry_equiv_pos_as_xyz
'x, y, z'
'-x+1/2, -y, z+1/2'
'x+1/2, -y+1/2, -z'
'-x, y+1/2, -z+1/2'
'-x, -y, -z'
'x-1/2, y, -z-1/2'
'-x-1/2, y-1/2, z'
'x, -y-1/2, z-1/2'

loop_
_atom_site_label
_atom_site_type_symbol
_atom_site_fract_x
_atom_site_fract_y
_atom_site_fract_z
_atom_site_U_iso_or_equiv
_atom_site_adp_type
_atom_site_occupancy
_atom_site_symmetry_multiplicity
_atom_site_calc_flag
_atom_site_refinement_flags
Ag1 Ag 0.712207(12) 0.481172(14) 0.762393(11) 0.02238(7) Uani 1 1 d .
N2 N 0.56613(14) 0.50323(14) 0.70580(13) 0.0168(4) Uani 1 1 d .
C3 C 0.55995(16) 0.54943(18) 0.63492(15) 0.0168(5) Uani 1 1 d .
N4 N 0.48782(14) 0.57250(15) 0.59589(13) 0.0176(4) Uani 1 1 d .
C5 C 0.41670(16) 0.54580(17) 0.63564(15) 0.0163(5) Uani 1 1 d .
N6 N 0.41164(14) 0.49889(14) 0.70624(13) 0.0165(4) Uani 1 1 d .
C7 C 0.48981(16) 0.47935(17) 0.73755(14) 0.0158(5) Uani 1 1 d .
N8 N 0.63680(13) 0.57541(15) 0.59659(13) 0.0169(4) Uani 1 1 d .
N9 N 0.71536(14) 0.55861(16) 0.63253(13) 0.0196(4) Uani 1 1 d .
C10 C 0.77260(17) 0.5911(2) 0.57912(17) 0.0228(5) Uani 1 1 d .
H10 H 0.8335 0.5895 0.5872 0.027 Uiso 1 1 calc R
C11 C 0.73180(17) 0.62879(18) 0.50823(16) 0.0209(5) Uani 1 1 d .
H11 H 0.7591 0.6558 0.4615 0.025 Uiso 1 1 calc R
C12 C 0.64561(17) 0.61812(18) 0.52121(15) 0.0189(5) Uani 1 1 d .
H12 H 0.6002 0.6366 0.4853 0.023 Uiso 1 1 calc R
N13 N 0.49193(13) 0.42839(15) 0.81013(12) 0.0171(4) Uani 1 1 d .
N14 N 0.56925(14) 0.41237(17) 0.84948(14) 0.0228(5) Uani 1 1 d .
C15 C 0.54662(18) 0.3636(2) 0.91530(17) 0.0249(6) Uani 1 1 d .
H15 H 0.5865 0.3422 0.9556 0.030 Uiso 1 1 calc R
C16 C 0.45676(17) 0.3466(2) 0.91932(16) 0.0225(5) Uani 1 1 d .
H16 H 0.4260 0.3131 0.9607 0.027 Uiso 1 1 calc R
C17 C 0.42380(17) 0.38868(19) 0.85131(16) 0.0201(5) Uani 1 1 d .
H17 H 0.3647 0.3902 0.8353 0.024 Uiso 1 1 calc R
N18 N 0.34027(14) 0.57145(15) 0.59545(12) 0.0169(4) Uani 1 1 d .
N19 N 0.25927(14) 0.55017(15) 0.62373(12) 0.0170(4) Uani 1 1 d .
C20 C 0.20600(17) 0.58528(19) 0.56787(16) 0.0206(5) Uani 1 1 d .
H20 H 0.1447 0.5815 0.5710 0.025 Uiso 1 1 calc R
C21 C 0.25173(17) 0.62915(18) 0.50299(15) 0.0204(5) Uani 1 1 d .
H21 H 0.2279 0.6591 0.4558 0.024 Uiso 1 1 calc R
C22 C 0.33693(17) 0.61959(18) 0.52221(15) 0.0197(5) Uani 1 1 d .
H22 H 0.3848 0.6419 0.4910 0.024 Uiso 1 1 calc R
O23 O 0.73309(14) 0.32202(14) 0.71246(12) 0.0256(4) Uani 1 1 d .
H23 H 0.687(3) 0.308(3) 0.693(2) 0.038 Uiso 1 1 d .
C24 C 0.7528(3) 0.2541(2) 0.7745(2) 0.0422(8) Uani 1 1 d .
H24A H 0.8078 0.2713 0.8006 0.063 Uiso 1 1 calc R
H24B H 0.7577 0.1902 0.7500 0.063 Uiso 1 1 calc R
H24C H 0.7066 0.2540 0.8156 0.063 Uiso 1 1 calc R
B25 B 0.5151(2) 0.2228(2) 0.65246(19) 0.0238(6) Uani 1 1 d .
F26 F 0.50719(14) 0.13373(14) 0.61748(12) 0.0456(5) Uani 1 1 d .
F27 F 0.44970(18) 0.2820(2) 0.62689(17) 0.0795(9) Uani 1 1 d .
F28 F 0.59380(14) 0.26185(16) 0.62378(13) 0.0526(6) Uani 1 1 d .
F29 F 0.51742(17) 0.21567(15) 0.73571(11) 0.0507(5) Uani 1 1 d .

loop_
_atom_site_aniso_label
_atom_site_aniso_U_11
_atom_site_aniso_U_22
_atom_site_aniso_U_33
_atom_site_aniso_U_23
_atom_site_aniso_U_13
_atom_site_aniso_U_12
Ag1 0.01680(11) 0.02530(12) 0.02503(11) -0.00227(7) -0.00446(7) 0.00183(7)
N2 0.0129(10) 0.0180(10) 0.0194(10) 0.0008(8) 0.0010(8) -0.0001(8)
C3 0.0130(12) 0.0162(12) 0.0213(11) -0.0025(9) 0.0022(9) 0.0001(9)
N4 0.0115(10) 0.0207(10) 0.0206(10) 0.0000(8) 0.0007(8) 0.0007(8)
C5 0.0127(12) 0.0148(11) 0.0214(11) -0.0036(9) -0.0007(9) 0.0007(9)
N6 0.0120(10) 0.0179(10) 0.0196(9) 0.0008(8) 0.0001(8) -0.0003(8)
C7 0.0123(11) 0.0177(11) 0.0173(11) -0.0022(9) 0.0018(9) -0.0006(9)
N8 0.0116(10) 0.0187(10) 0.0206(10) 0.0010(8) 0.0006(8) -0.0007(8)
N9 0.0106(10) 0.0227(11) 0.0255(11) -0.0012(9) 0.0001(8) -0.0016(8)
C10 0.0139(13) 0.0250(14) 0.0295(13) -0.0015(11) 0.0050(10) -0.0025(10)
C11 0.0195(13) 0.0174(12) 0.0257(12) 0.0034(10) 0.0061(10) -0.0014(10)
C12 0.0190(13) 0.0166(11) 0.0211(12) 0.0024(9) 0.0031(10) 0.0012(10)
N13 0.0098(10) 0.0208(10) 0.0207(10) 0.0015(8) -0.0009(8) -0.0012(8)
N14 0.0106(10) 0.0323(13) 0.0254(11) 0.0047(9) -0.0017(9) -0.0001(9)
C15 0.0178(14) 0.0327(15) 0.0242(13) 0.0061(11) -0.0038(10) 0.0011(11)
C16 0.0176(13) 0.0256(14) 0.0244(13) 0.0063(10) 0.0028(10) -0.0006(10)
C17 0.0123(12) 0.0231(13) 0.0248(12) 0.0027(10) 0.0017(10) -0.0016(10)
N18 0.0121(10) 0.0182(10) 0.0203(10) 0.0002(8) 0.0002(8) 0.0005(8)
N19 0.0118(10) 0.0202(10) 0.0192(9) -0.0011(8) 0.0006(8) 0.0003(8)
C20 0.0141(13) 0.0222(13) 0.0255(13) -0.0013(10) -0.0024(10) 0.0020(10)
C21 0.0186(13) 0.0195(12) 0.0232(12) 0.0021(10) -0.0033(10) -0.0006(10)
C22 0.0187(13) 0.0196(12) 0.0206(12) 0.0017(10) -0.0002(10) -0.0014(10)
O23 0.0259(11) 0.0206(10) 0.0301(10) 0.0023(8) -0.0012(8) -0.0019(8)
C24 0.065(2) 0.0256(16) 0.0355(17) 0.0021(13) 0.0016(17) 0.0114(16)
B25 0.0215(15) 0.0232(15) 0.0269(14) 0.0004(12) -0.0017(12) 0.0020(12)
F26 0.0538(13) 0.0393(11) 0.0437(10) -0.0084(8) -0.0036(9) -0.0156(10)
F27 0.0706(18) 0.098(2) 0.0700(16) 0.0262(15) 0.0034(13) 0.0568(16)
F28 0.0479(13) 0.0591(13) 0.0509(12) 0.0105(10) -0.0028(10) -0.0288(11)
F29 0.0799(16) 0.0461(12) 0.0261(9) 0.0009(8) 0.0031(10) 0.0028(11)

loop_
_atom_type_symbol
_atom_type_description
_atom_type_scat_dispersion_real
_atom_type_scat_dispersion_imag
_atom_type_scat_source
C C 0.0181 0.0091 'International Tables Vol C Tables 4.2.6.8 and 6.1.1.4'
H H 0.0000 0.0000 'International Tables Vol C Tables 4.2.6.8 and 6.1.1.4'
N N 0.0311 0.0180 'International Tables Vol C Tables 4.2.6.8 and 6.1.1.4'
O O 0.0492 0.0322 'International Tables Vol C Tables 4.2.6.8 and 6.1.1.4'
Ag Ag 0.1306 4.2820 'International Tables Vol C Tables 4.2.6.8 and 6.1.1.4'
B B 0.0090 0.0039 'International Tables Vol C Tables 4.2.6.8 and 6.1.1.4'
F F 0.0727 0.0534 'International Tables Vol C Tables 4.2.6.8 and 6.1.1.4'

loop_
_geom_angle_atom_site_label_1
_geom_angle_atom_site_label_2
_geom_angle_atom_site_label_3
_geom_angle
_geom_angle_site_symmetry_1
_geom_angle_site_symmetry_3
N19 Ag1 N9 122.93(8) 6_657 .
N19 Ag1 O23 130.25(7) 6_657 .
N9 Ag1 O23 96.60(7) . .
N19 Ag1 N2 124.21(7) 6_657 .
N9 Ag1 N2 68.10(7) . .
O23 Ag1 N2 96.43(7) . .
N19 Ag1 N14 88.93(7) 6_657 .
N9 Ag1 N14 128.68(7) . .
O23 Ag1 N14 87.78(7) . .
N2 Ag1 N14 60.61(7) . .
C3 N2 C7 113.4(2) . .
C3 N2 Ag1 117.03(16) . .
C7 N2 Ag1 129.47(16) . .
N4 C3 N2 126.7(2) . .
N4 C3 N8 116.0(2) . .
N2 C3 N8 117.2(2) . .
C3 N4 C5 113.1(2) . .
N6 C5 N4 127.6(2) . .
N6 C5 N18 119.0(2) . .
N4 C5 N18 113.4(2) . .
C5 N6 C7 112.2(2) . .
N2 C7 N6 126.8(2) . .
N2 C7 N13 116.2(2) . .
N6 C7 N13 117.0(2) . .
N9 N8 C12 111.8(2) . .
N9 N8 C3 121.3(2) . .
C12 N8 C3 126.9(2) . .
C10 N9 N8 104.6(2) . .
C10 N9 Ag1 139.20(18) . .
N8 N9 Ag1 116.21(15) . .
N9 C10 C11 111.6(2) . .
N9 C10 H10 124.2 . .
C11 C10 H10 124.2 . .
C12 C11 C10 105.5(2) . .
C12 C11 H11 127.2 . .
C10 C11 H11 127.2 . .
C11 C12 N8 106.5(2) . .
C11 C12 H12 126.7 . .
N8 C12 H12 126.7 . .
C17 N13 N14 111.9(2) . .
C17 N13 C7 127.7(2) . .
N14 N13 C7 120.3(2) . .
C15 N14 N13 103.6(2) . .
C15 N14 Ag1 143.18(18) . .
N13 N14 Ag1 113.12(15) . .
N14 C15 C16 112.7(2) . .
N14 C15 H15 123.7 . .
C16 C15 H15 123.7 . .
C17 C16 C15 105.0(2) . .
C17 C16 H16 127.5 . .
C15 C16 H16 127.5 . .
C16 C17 N13 106.8(2) . .
C16 C17 H17 126.6 . .
N13 C17 H17 126.6 . .
N19 N18 C22 111.5(2) . .
N19 N18 C5 124.0(2) . .
C22 N18 C5 124.5(2) . .
C20 N19 N18 104.8(2) . .
C20 N19 Ag1 122.37(17) . 6_557
N18 N19 Ag1 132.70(16) . 6_557
N19 C20 C21 111.5(2) . .
N19 C20 H20 124.2 . .
C21 C20 H20 124.2 . .
C22 C21 C20 105.6(2) . .
C22 C21 H21 127.2 . .
C20 C21 H21 127.2 . .
C21 C22 N18 106.6(2) . .
C21 C22 H22 126.7 . .
N18 C22 H22 126.7 . .
C24 O23 Ag1 113.95(18) . .
C24 O23 H23 109(3) . .
Ag1 O23 H23 104(3) . .
O23 C24 H24A 109.5 . .
O23 C24 H24B 109.5 . .
H24A C24 H24B 109.5 . .
O23 C24 H24C 109.5 . .
H24A C24 H24C 109.5 . .
H24B C24 H24C 109.5 . .
F29 B25 F27 111.6(3) . .
F29 B25 F26 110.5(3) . .
F27 B25 F26 110.7(3) . .
F29 B25 F28 109.6(3) . .
F27 B25 F28 107.6(3) . .
F26 B25 F28 106.7(3) . .

loop_
_geom_bond_atom_site_label_1
_geom_bond_atom_site_label_2
_geom_bond_distance
_geom_bond_site_symmetry_2
Ag1 N19 2.217(2) 6_657
Ag1 N9 2.381(2) .
Ag1 O23 2.387(2) .
Ag1 N2 2.458(2) .
Ag1 N14 2.797(2) .
N2 C3 1.328(3) .
N2 C7 1.331(3) .
C3 N4 1.324(3) .
C3 N8 1.390(3) .
N4 C5 1.330(3) .
C5 N6 1.328(3) .
C5 N18 1.398(3) .
N6 C7 1.340(3) .
C7 N13 1.383(3) .
N8 N9 1.368(3) .
N8 C12 1.375(3) .
N9 C10 1.323(3) .
C10 C11 1.419(4) .
C10 H10 0.9500 .
C11 C12 1.357(4) .
C11 H11 0.9500 .
C12 H12 0.9500 .
N13 C17 1.367(3) .
N13 N14 1.375(3) .
N14 C15 1.320(4) .
C15 C16 1.410(4) .
C15 H15 0.9500 .
C16 C17 1.356(4) .
C16 H16 0.9500 .
C17 H17 0.9500 .
N18 N19 1.367(3) .
N18 C22 1.373(3) .
N19 C20 1.323(3) .
N19 Ag1 2.217(2) 6_557
C20 C21 1.413(4) .
C20 H20 0.9500 .
C21 C22 1.360(4) .
C21 H21 0.9500 .
C22 H22 0.9500 .
O23 C24 1.420(4) .
O23 H23 0.80(4) .
C24 H24A 0.9800 .
C24 H24B 0.9800 .
C24 H24C 0.9800 .
B25 F29 1.364(4) .
B25 F27 1.370(4) .
B25 F26 1.374(4) .
B25 F28 1.412(4) .

loop_
_geom_hbond_atom_site_label_D
_geom_hbond_atom_site_label_H
_geom_hbond_atom_site_label_A
_geom_hbond_distance_DH
_geom_hbond_distance_HA
_geom_hbond_distance_DA
_geom_hbond_angle_DHA
O23 H23 F28 0.80(4) 1.94(4) 2.727(3) 166(4)
